data_1559676
loop_
_publ_author_name
'Watkins, Daniel'
'Roseveare, Thomas M.'
'Warren, Mark R.'
'Thompson, Stephen P.'
'Fletcher, Ashleigh J.'
'Brammer, Lee'

_publ_section_title
;
 Multi-stimulus linear negative expansion of a breathing
 M(O<sub>2</sub>CR)<sub>4</sub>-node MOF.
;
_journal_name_full 'Faraday discussions'
_journal_page_first 133
_journal_page_last 151
_journal_paper_doi 10.1039/d0fd00089b
_journal_volume 225
_journal_year 2021
_chemical_formula_moiety '0.33(C48 H18 Cd3 N6 O36), 2(C2 H8 N)'
_chemical_formula_sum 'C20 H22 Cd N4 O12'
_chemical_formula_weight 622.81
_chemical_name_common SHF-81
_space_group_crystal_system trigonal
_space_group_IT_number 152
_space_group_name_Hall 'P 31 2"'
_space_group_name_H-M_alt 'P 31 2 1'
_atom_sites_solution_hydrogens geom
_atom_sites_solution_primary direct
_audit_creation_date 2020-05-26
_audit_creation_method
;
Olex2 1.2
(compiled 2018.05.29 svn.r3508 for OlexSys, GUI svn.r5506)
;
_audit_update_record
;
2020-06-29 deposited with the CCDC.	2020-08-17 downloaded from the CCDC.
;
_cell_angle_alpha 90
_cell_angle_beta 90
_cell_angle_gamma 120
_cell_formula_units_Z 3
_cell_length_a 13.7702(3)
_cell_length_b 13.7702(3)
_cell_length_c 13.2048(3)
_cell_measurement_reflns_used 5844
_cell_measurement_temperature 195
_cell_measurement_theta_max 25.613
_cell_measurement_theta_min 2.301
_cell_volume 2168.42(8)
_computing_cell_refinement 'SAINT V8.38A (?, 2016)'
_computing_data_reduction 'SAINT V8.38A (?, 2016)'
_computing_molecular_graphics 'Olex2 (Dolomanov et al., 2009)'
_computing_publication_material 'Olex2 (Dolomanov et al., 2009)'
_computing_structure_refinement 'ShelXL (Sheldrick, 2015)'
_computing_structure_solution 'ShelXS (Sheldrick, 2008)'
_diffrn_ambient_temperature 195
_diffrn_measured_fraction_theta_full 1.000
_diffrn_measured_fraction_theta_max 1.000
_diffrn_measurement_device_type 'Bruker APEX-II CCD'
_diffrn_measurement_method '\f and \w scans'
_diffrn_radiation_type MoK\a
_diffrn_radiation_wavelength 0.71073
_diffrn_reflns_av_R_equivalents 0.1104
_diffrn_reflns_av_unetI/netI 0.0725
_diffrn_reflns_Laue_measured_fraction_full 1.000
_diffrn_reflns_Laue_measured_fraction_max 1.000
_diffrn_reflns_limit_h_max 16
_diffrn_reflns_limit_h_min -17
_diffrn_reflns_limit_k_max 17
_diffrn_reflns_limit_k_min -17
_diffrn_reflns_limit_l_max 16
_diffrn_reflns_limit_l_min -16
_diffrn_reflns_number 24159
_diffrn_reflns_point_group_measured_fraction_full 1.000
_diffrn_reflns_point_group_measured_fraction_max 1.000
_diffrn_reflns_theta_full 25.242
_diffrn_reflns_theta_max 27.106
_diffrn_reflns_theta_min 1.542
_diffrn_standards_number 0
_exptl_absorpt_coefficient_mu 0.815
_exptl_absorpt_correction_T_max 0.7455
_exptl_absorpt_correction_T_min 0.5962
_exptl_absorpt_correction_type multi-scan
_exptl_absorpt_process_details
'SADABS-2016/2 (Bruker,2016/2) was used for absorption correction. wR2(int) was 0.0948 before and 0.0721 after correction. The Ratio of minimum to maximum transmission is 0.7997. The \l/2 correction factor is Not present.'
_exptl_crystal_colour orange-yellow
_exptl_crystal_colour_lustre dull
_exptl_crystal_colour_modifier orangish
_exptl_crystal_colour_primary yellow
_exptl_crystal_density_diffrn 1.431
_exptl_crystal_description needle
_exptl_crystal_F_000 942
_exptl_crystal_recrystallization_method 'Re-crystallisation from solvent: DMF'
_exptl_crystal_size_max 0.1
_exptl_crystal_size_mid 0.1
_exptl_crystal_size_min 0.1
_refine_diff_density_max 0.520
_refine_diff_density_min -1.123
_refine_diff_density_rms 0.130
_refine_ls_abs_structure_details
;
 Flack x determined using 825 quotients [(I+)-(I-)]/[(I+)+(I-)]
 (Parsons, Flack and Wagner, Acta Cryst. B69 (2013) 249-259).
;
_refine_ls_abs_structure_Flack 0.05(2)
_refine_ls_extinction_method none
_refine_ls_goodness_of_fit_ref 1.047
_refine_ls_hydrogen_treatment constr
_refine_ls_matrix_type full
_refine_ls_number_parameters 157
_refine_ls_number_reflns 3203
_refine_ls_number_restraints 125
_refine_ls_restrained_S_all 1.040
_refine_ls_R_factor_all 0.0946
_refine_ls_R_factor_gt 0.0629
_refine_ls_shift/su_max 0.000
_refine_ls_shift/su_mean 0.000
_refine_ls_structure_factor_coef Fsqd
_refine_ls_weighting_details 'w=1/[\s^2^(Fo^2^)+(0.1065P)^2^+0.3538P] where P=(Fo^2^+2Fc^2^)/3'
_refine_ls_weighting_scheme calc
_refine_ls_wR_factor_gt 0.1522
_refine_ls_wR_factor_ref 0.1714
_reflns_Friedel_coverage 0.781
_reflns_Friedel_fraction_full 1.000
_reflns_Friedel_fraction_max 1.000
_reflns_number_gt 2413
_reflns_number_total 3203
_reflns_threshold_expression 'I > 2\s(I)'
_cod_data_source_file d0fd00089b2.cif
_cod_data_source_block ilb3631_tmr-1_0m
_cod_depositor_comments 'Adding full bibliography for 1559676--1559688.cif.'
_cod_original_cell_volume 2168.42(11)
_cod_database_code 1559676
_shelx_shelxl_version_number 2018/1
_shelx_space_group_comment
;
The symmetry employed for this shelxl refinement is uniquely defined
by the following loop, which should always be used as a source of
symmetry information in preference to the above space-group names.
They are only intended as comments.
;
_olex2_refinement_description
;
1. Twinned data refinement
 Scales: 0.501(4)
 0.499(4)
2. Fixed Uiso
 At 1.2 times of:
  All C(H) groups, All N(H,H) groups
 At 1.5 times of:
  All C(H,H,H) groups
3. Rigid body (RIGU) restrains
 All non-hydrogen atoms
 with sigma for 1-2 distances of 0.004 and sigma for 1-3 distances of 0.004
4.a Secondary CH2 refined with riding coordinates:
 N2(H2A,H2B)
4.b Me refined with riding coordinates:
 C9(H9A,H9B,H9C), C10(H10A,H10B,H10C)
4.c Aromatic/amide H refined with riding coordinates:
 C3(H3), C4(H4), C7(H7)
4.d Fitted hexagon refined as free rotating group:
 C2(C3,C4,C5,C6,C7)
;
_olex2_submission_special_instructions 'No special instructions were received'

loop_
_space_group_symop_operation_xyz
'x, y, z'
'-y, x-y, z+1/3'
'-x+y, -x, z+2/3'
'x-y, -y, -z+2/3'
'-x, -x+y, -z+1/3'
'y, x, -z'

loop_
_atom_site_label
_atom_site_type_symbol
_atom_site_fract_x
_atom_site_fract_y
_atom_site_fract_z
_atom_site_U_iso_or_equiv
_atom_site_adp_type
_atom_site_occupancy
_atom_site_site_symmetry_order
_atom_site_calc_flag
_atom_site_refinement_flags_posn
_atom_site_refinement_flags_adp
_atom_site_refinement_flags_occupancy
_atom_site_disorder_assembly
_atom_site_disorder_group
Cd1 Cd -0.52866(11) 0.000000 -0.166667 0.0423(4) Uani 1 2 d S TU P . .
O1 O -0.6122(12) -0.1489(9) -0.0429(7) 0.056(3) Uani 1 1 d . U . . .
C1 C -0.5283(19) -0.1408(16) -0.0333(13) 0.062(4) Uani 1 1 d . U . . .
O2 O -0.451(2) -0.099(2) -0.0843(18) 0.154(11) Uani 1 1 d . U . . .
C2 C -0.5102(10) -0.2028(12) 0.0601(7) 0.052(4) Uani 1 1 d . U . . .
C3 C -0.5831(12) -0.2312(15) 0.1418(8) 0.079(7) Uani 1 1 d G U . . .
H3 H -0.645761 -0.220171 0.138010 0.095 Uiso 1 1 calc R . . . .
C4 C -0.5642(16) -0.2758(19) 0.2291(7) 0.154(17) Uani 1 1 d G U . . .
H4 H -0.614037 -0.295224 0.284957 0.185 Uiso 1 1 calc R . . . .
C5 C -0.4725(16) -0.2920(16) 0.2347(8) 0.102(8) Uani 1 1 d G U . . .
C6 C -0.3996(11) -0.2636(13) 0.1530(11) 0.079(6) Uani 1 1 d G U . . .
C7 C -0.4185(10) -0.2190(13) 0.0657(9) 0.093(8) Uani 1 1 d G U . . .
H7 H -0.368647 -0.199626 0.009820 0.112 Uiso 1 1 calc R . . . .
N1 N -0.310(2) -0.290(2) 0.142(2) 0.139(11) Uani 1 1 d . U . . .
O6 O -0.331(2) -0.379(2) 0.164(2) 0.158(9) Uani 1 1 d . U . . .
O5 O -0.211(2) -0.206(4) 0.109(3) 0.29(2) Uani 1 1 d . U . . .
C8 C -0.484(4) -0.359(3) 0.3299(15) 0.135(8) Uani 1 1 d . U . . .
O3 O -0.372(3) -0.309(2) 0.3732(16) 0.197(12) Uani 1 1 d . U . . .
O4 O -0.563(3) -0.441(3) 0.3633(12) 0.171(11) Uani 1 1 d . U . . .
C9 C -0.066(4) -0.257(3) 0.272(3) 0.191(18) Uani 1 1 d . U . . .
H9A H -0.102040 -0.268664 0.205870 0.286 Uiso 1 1 calc R . . . .
H9B H -0.052012 -0.186131 0.300994 0.286 Uiso 1 1 calc R . . . .
H9C H 0.005882 -0.255771 0.263785 0.286 Uiso 1 1 calc R . . . .
N2 N -0.154(2) -0.369(3) 0.3539(12) 0.146(11) Uani 1 1 d . U . . .
H2A H -0.220245 -0.369790 0.357074 0.175 Uiso 1 1 calc R . . . .
H2B H -0.167409 -0.433346 0.323115 0.175 Uiso 1 1 calc R . . . .
C10 C -0.118(3) -0.374(7) 0.464(2) 0.35(5) Uani 1 1 d . U . . .
H10A H -0.177660 -0.441017 0.497567 0.518 Uiso 1 1 calc R . . . .
H10B H -0.048710 -0.376603 0.464013 0.518 Uiso 1 1 calc R . . . .
H10C H -0.106604 -0.306962 0.501222 0.518 Uiso 1 1 calc R . . . .

loop_
_atom_site_aniso_label
_atom_site_aniso_U_11
_atom_site_aniso_U_22
_atom_site_aniso_U_33
_atom_site_aniso_U_23
_atom_site_aniso_U_13
_atom_site_aniso_U_12
Cd1 0.0578(7) 0.0419(8) 0.0220(4) 0.0010(7) 0.0005(3) 0.0210(4)
O1 0.070(7) 0.045(6) 0.037(5) 0.009(4) -0.008(5) 0.017(6)
C1 0.061(8) 0.063(12) 0.046(8) 0.006(7) -0.004(7) 0.018(9)
O2 0.139(15) 0.23(2) 0.155(17) 0.153(18) 0.081(14) 0.138(17)
C2 0.049(9) 0.060(10) 0.043(6) -0.001(6) -0.007(6) 0.024(8)
C3 0.093(14) 0.118(18) 0.047(9) 0.024(10) 0.013(8) 0.069(14)
C4 0.26(4) 0.29(5) 0.045(10) 0.054(17) 0.056(16) 0.24(4)
C5 0.21(2) 0.135(19) 0.042(8) 0.006(8) -0.007(10) 0.15(2)
C6 0.054(9) 0.087(13) 0.095(12) 0.022(11) -0.029(8) 0.033(9)
C7 0.075(12) 0.103(18) 0.117(15) 0.086(15) 0.038(11) 0.057(12)
N1 0.091(13) 0.16(2) 0.20(3) 0.09(2) 0.023(15) 0.090(14)
O6 0.21(2) 0.150(18) 0.16(2) 0.047(17) -0.010(19) 0.126(17)
O5 0.068(13) 0.37(4) 0.42(5) 0.27(4) 0.04(2) 0.090(17)
C8 0.29(2) 0.19(2) 0.030(9) 0.004(10) 0.016(13) 0.21(2)
O3 0.40(3) 0.170(18) 0.114(15) -0.079(13) -0.16(2) 0.22(2)
O4 0.31(3) 0.29(3) 0.063(11) 0.103(14) 0.077(13) 0.26(2)
C9 0.31(6) 0.15(3) 0.18(3) -0.04(2) 0.03(3) 0.16(4)
N2 0.105(15) 0.27(3) 0.046(13) -0.049(15) -0.031(11) 0.083(16)
C10 0.15(3) 0.85(14) 0.040(12) 0.04(3) 0.020(15) 0.25(6)

loop_
_atom_type_symbol
_atom_type_description
_atom_type_scat_dispersion_real
_atom_type_scat_dispersion_imag
_atom_type_scat_source
C C 0.0033 0.0016 'International Tables Vol C Tables 4.2.6.8 and 6.1.1.4'
H H 0.0000 0.0000 'International Tables Vol C Tables 4.2.6.8 and 6.1.1.4'
Cd Cd -0.8075 1.2024 'International Tables Vol C Tables 4.2.6.8 and 6.1.1.4'
N N 0.0061 0.0033 'International Tables Vol C Tables 4.2.6.8 and 6.1.1.4'
O O 0.0106 0.0060 'International Tables Vol C Tables 4.2.6.8 and 6.1.1.4'

loop_
_geom_angle_atom_site_label_1
_geom_angle_atom_site_label_2
_geom_angle_atom_site_label_3
_geom_angle
_geom_angle_site_symmetry_1
_geom_angle_site_symmetry_3
_geom_angle_publ_flag
O1 Cd1 O1 174.1(8) 4_554 . ?
O1 Cd1 C1 25.1(5) 4_554 4_554 ?
O1 Cd1 C1 160.8(7) . 4_554 ?
O1 Cd1 C1 160.8(7) 4_554 . ?
O1 Cd1 C1 25.1(5) . . ?
O1 Cd1 O3 74.7(6) 4_554 2_454 ?
O1 Cd1 O3 101.0(7) . 2_454 ?
O1 Cd1 O3 101.0(7) 4_554 5_455 ?
O1 Cd1 O3 74.7(6) . 5_455 ?
C1 Cd1 C1 136.3(10) 4_554 . ?
O2 Cd1 O1 135.5(6) . 4_554 ?
O2 Cd1 O1 50.4(6) 4_554 4_554 ?
O2 Cd1 O1 50.4(6) . . ?
O2 Cd1 O1 135.5(6) 4_554 . ?
O2 Cd1 C1 110.6(7) 4_554 . ?
O2 Cd1 C1 25.8(7) . . ?
O2 Cd1 C1 110.6(7) . 4_554 ?
O2 Cd1 C1 25.8(7) 4_554 4_554 ?
O2 Cd1 O2 85.1(9) 4_554 . ?
O2 Cd1 O3 111.3(7) . 5_455 ?
O2 Cd1 O3 132.2(11) . 2_454 ?
O2 Cd1 O3 111.3(7) 4_554 2_454 ?
O2 Cd1 O3 132.2(11) 4_554 5_455 ?
O3 Cd1 C1 90.5(7) 5_455 . ?
O3 Cd1 C1 90.5(7) 2_454 4_554 ?
O3 Cd1 C1 120.8(8) 2_454 . ?
O3 Cd1 C1 120.8(8) 5_455 4_554 ?
O3 Cd1 O3 90.9(12) 2_454 5_455 ?
O4 Cd1 O1 94.4(5) 5_455 4_554 ?
O4 Cd1 O1 94.4(5) 2_454 . ?
O4 Cd1 O1 86.6(5) 2_454 4_554 ?
O4 Cd1 O1 86.6(5) 5_455 . ?
O4 Cd1 C1 93.2(6) 5_455 4_554 ?
O4 Cd1 C1 79.1(7) 5_455 . ?
O4 Cd1 C1 79.1(7) 2_454 4_554 ?
O4 Cd1 C1 93.2(6) 2_454 . ?
O4 Cd1 O2 79.7(12) 2_454 4_554 ?
O4 Cd1 O2 79.7(12) 5_455 . ?
O4 Cd1 O2 85.1(10) 5_455 4_554 ?
O4 Cd1 O2 85.1(10) 2_454 . ?
O4 Cd1 O3 56.5(10) 2_454 2_454 ?
O4 Cd1 O3 143.5(12) 5_455 2_454 ?
O4 Cd1 O3 143.5(12) 2_454 5_455 ?
O4 Cd1 O3 56.5(10) 5_455 5_455 ?
O4 Cd1 O4 159.3(17) 2_454 5_455 ?
C1 O1 Cd1 87.8(11) . . ?
O1 C1 Cd1 67.1(11) . . ?
O1 C1 O2 130(2) . . ?
O1 C1 C2 118.0(17) . . ?
O2 C1 Cd1 64.8(11) . . ?
O2 C1 C2 112.0(19) . . ?
C2 C1 Cd1 167.9(12) . . ?
C1 O2 Cd1 89.4(14) . . ?
C3 C2 C1 118.0(10) . . ?
C3 C2 C7 120.0 . . ?
C7 C2 C1 121.8(10) . . ?
C4 C3 C2 120.0 . . ?
C5 C4 C3 120.0 . . ?
C4 C5 C6 120.0 . . ?
C4 C5 C8 108.3(16) . . ?
C6 C5 C8 130.9(14) . . ?
C5 C6 N1 126.2(14) . . ?
C7 C6 C5 120.0 . . ?
C7 C6 N1 113.2(14) . . ?
C6 C7 C2 120.0 . . ?
O6 N1 C6 117(3) . . ?
O6 N1 O5 127(3) . . ?
O5 N1 C6 117(3) . . ?
O3 C8 C5 106(3) . . ?
O4 C8 C5 131(3) . . ?
O4 C8 O3 123(2) . . ?
C8 O3 Cd1 82(2) . 3_445 ?
C8 O4 Cd1 98(2) . 3_445 ?
C10 N2 C9 121(3) . . ?

loop_
_geom_bond_atom_site_label_1
_geom_bond_atom_site_label_2
_geom_bond_distance
_geom_bond_site_symmetry_2
_geom_bond_publ_flag
Cd1 O1 2.416(9) 4_554 ?
Cd1 O1 2.416(9) . ?
Cd1 C1 2.621(19) 4_554 ?
Cd1 C1 2.621(19) . ?
Cd1 O2 2.372(15) . ?
Cd1 O2 2.372(15) 4_554 ?
Cd1 O3 2.57(3) 5_455 ?
Cd1 O3 2.57(3) 2_454 ?
Cd1 O4 2.350(18) 5_455 ?
Cd1 O4 2.350(18) 2_454 ?
O1 C1 1.11(2) . ?
C1 O2 1.14(3) . ?
C1 C2 1.59(2) . ?
C2 C3 1.3900 . ?
C2 C7 1.3900 . ?
C3 C4 1.3900 . ?
C4 C5 1.3900 . ?
C5 C6 1.3900 . ?
C5 C8 1.52(3) . ?
C6 C7 1.3900 . ?
C6 N1 1.45(3) . ?
N1 O6 1.15(3) . ?
N1 O5 1.35(4) . ?
C8 O3 1.46(5) . ?
C8 O4 1.19(5) . ?
C9 N2 1.77(5) . ?
N2 C10 1.55(3) . ?

loop_
_twin_individual_id
_twin_individual_mass_fraction_refined
1 0.501(4)
2 0.499(4)
